data_2208377
loop_
_publ_author_name
'Hui-Liang Wen'
'Zhi-Jie Fang'
'Zi-Sheng Wu'
'Ming-Yong Xie'

_publ_section_title
;6-(Acetoxymethyl)-5-chloro-2-[(2<i>R</i>,3<i>R</i>,4<i>R</i>,5<i>S</i>)-3,4-diacetoxy-2,5-bis(chloromethyl)-2,3,4,5-tetrahydrofuran-2-yloxy]-3,4,5,6-tetrahydro-2<i>H</i>-pyran-3,4-diyl
 diacetate toluene solvate
;
_journal_coeditor_code LH6586
_journal_issue 3
_journal_name_full 'Acta Crystallographica Section E'
_journal_page_first o1157
_journal_page_last o1159
_journal_paper_doi 10.1107/S1600536806006167
_journal_volume 62
_journal_year 2006
_chemical_formula_iupac 'C22 H29 Cl3 O13, C7 H8'
_chemical_formula_moiety 'C22 H29 Cl3 O13, C7 H8'
_chemical_formula_sum 'C29 H37 Cl3 O13'
_chemical_formula_weight 699.94
_chemical_name_systematic
;6-(Acetoxymethyl)-2-[(2R,3R,4R,5S)-3,4-diacetoxy-2,5-bis(chloromethyl)-
2,3,4,5-tetrahydrofuran-2-yloxy]-5-chloro-3,4,5,6-tetrahydro-2H-pyran-3,4-diyl
diacetate
 toluene solvate
;
_space_group_IT_number 19
_symmetry_cell_setting orthorhombic
_symmetry_space_group_name_Hall 'P 2ac 2ab'
_symmetry_space_group_name_H-M 'P 21 21 21'
_atom_sites_solution_hydrogens geom
_atom_sites_solution_primary direct
_atom_sites_solution_secondary difmap
_audit_creation_method SHELXL-97
_cell_angle_alpha 90.00
_cell_angle_beta 90.00
_cell_angle_gamma 90.00
_cell_formula_units_Z 4
_cell_length_a 8.3693(13)
_cell_length_b 13.072(2)
_cell_length_c 31.603(5)
_cell_measurement_reflns_used 4347
_cell_measurement_temperature 294(2)
_cell_measurement_theta_max 26.09
_cell_measurement_theta_min 2.48
_cell_volume 3457.5(9)
_computing_cell_refinement 'SAINT (Bruker, 1998)'
_computing_data_collection 'SMART (Bruker, 1998)'
_computing_data_reduction SAINT
_computing_molecular_graphics 'SHELXTL (Bruker, 1998) and PLATON (Spek,2003)'
_computing_publication_material SHELXTL
_computing_structure_refinement 'SHELXL97 (Sheldrick, 1997)'
_computing_structure_solution 'SHELXS97 (Sheldrick, 1997)'
_diffrn_ambient_temperature 294(2)
_diffrn_measured_fraction_theta_full 0.998
_diffrn_measured_fraction_theta_max 0.998
_diffrn_measurement_device_type 'Bruker SMART-CCD area detector'
_diffrn_measurement_method '\f and \w'
_diffrn_radiation_monochromator graphite
_diffrn_radiation_source 'fine-focus sealed tube'
_diffrn_radiation_type MoK\a
_diffrn_radiation_wavelength 0.71073
_diffrn_reflns_av_R_equivalents 0.0565
_diffrn_reflns_av_sigmaI/netI 0.0767
_diffrn_reflns_limit_h_max 10
_diffrn_reflns_limit_h_min -9
_diffrn_reflns_limit_k_max 16
_diffrn_reflns_limit_k_min -16
_diffrn_reflns_limit_l_max 24
_diffrn_reflns_limit_l_min -39
_diffrn_reflns_number 18609
_diffrn_reflns_theta_full 26.32
_diffrn_reflns_theta_max 26.32
_diffrn_reflns_theta_min 1.29
_exptl_absorpt_coefficient_mu 0.325
_exptl_absorpt_correction_T_max 0.960
_exptl_absorpt_correction_T_min 0.756
_exptl_absorpt_correction_type multi-scan
_exptl_absorpt_process_details '(SADABS; Sheldrick, 1996)'
_exptl_crystal_colour colorless
_exptl_crystal_density_diffrn 1.345
_exptl_crystal_density_method 'not measured'
_exptl_crystal_description prism
_exptl_crystal_F_000 1464
_exptl_crystal_size_max 0.22
_exptl_crystal_size_mid 0.16
_exptl_crystal_size_min 0.12
_refine_diff_density_max 0.536
_refine_diff_density_min -0.533
_refine_ls_abs_structure_details 'Flack (1983) 3019 Friedels'
_refine_ls_abs_structure_Flack 0.00(10)
_refine_ls_extinction_method none
_refine_ls_goodness_of_fit_ref 1.091
_refine_ls_hydrogen_treatment constr
_refine_ls_matrix_type full
_refine_ls_number_parameters 411
_refine_ls_number_reflns 7000
_refine_ls_number_restraints 85
_refine_ls_restrained_S_all 1.104
_refine_ls_R_factor_all 0.1380
_refine_ls_R_factor_gt 0.0628
_refine_ls_shift/su_max 0.003
_refine_ls_shift/su_mean 0.000
_refine_ls_structure_factor_coef Fsqd
_refine_ls_weighting_details 'calc w=1/[\s^2^(Fo^2^)+(0.0387P)^2^+3.6447P] where P=(Fo^2^+2Fc^2^)/3'
_refine_ls_weighting_scheme calc
_refine_ls_wR_factor_gt 0.1216
_refine_ls_wR_factor_ref 0.1530
_reflns_number_gt 3951
_reflns_number_total 7000
_reflns_threshold_expression I>2\s(I)
_cod_data_source_file lh6586.cif
_cod_data_source_block I
_cod_original_cell_volume 3457.4(9)
_cod_database_code 2208377
_cod_database_fobs_code 2208377

loop_
_symmetry_equiv_pos_as_xyz
'x, y, z'
'-x+1/2, -y, z+1/2'
'-x, y+1/2, -z+1/2'
'x+1/2, -y+1/2, -z'

loop_
_atom_site_type_symbol
_atom_site_label
_atom_site_fract_x
_atom_site_fract_y
_atom_site_fract_z
_atom_site_U_iso_or_equiv
_atom_site_adp_type
_atom_site_calc_flag
_atom_site_refinement_flags
_atom_site_occupancy
Cl Cl1 0.2840(2) 0.67875(13) 0.75256(5) 0.0669(4) Uani d . 1
Cl Cl2 -0.13401(19) 0.77361(11) 0.53609(5) 0.0621(4) Uani d . 1
Cl Cl3 0.6040(2) 0.99967(14) 0.54147(8) 0.1070(8) Uani d . 1
O O1 0.0582(7) 0.3711(3) 0.65823(16) 0.0846(16) Uani d . 1
O O2 0.0791(5) 0.5309(3) 0.63401(12) 0.0533(10) Uani d . 1
O O3 0.0943(4) 0.7362(2) 0.67020(10) 0.0387(8) Uani d . 1
O O4 0.5315(4) 0.8293(3) 0.71966(11) 0.0488(9) Uani d . 1
O O5 0.7083(6) 0.8535(4) 0.66702(14) 0.0793(14) Uani d . 1
O O6 0.3292(5) 0.9725(3) 0.67954(12) 0.0504(10) Uani d . 1
O O7 0.1404(7) 1.0464(4) 0.71937(17) 0.0952(17) Uani d . 1
O O8 0.2100(4) 0.8459(2) 0.61970(9) 0.0343(8) Uani d . 1
O O9 0.2153(4) 0.8268(2) 0.54918(10) 0.0405(8) Uani d . 1
O O10 0.2070(5) 1.0821(3) 0.52470(11) 0.0523(10) Uani d . 1
O O11 0.2715(7) 1.2103(3) 0.56887(19) 0.0914(16) Uani d . 1
O O12 0.0064(4) 1.0106(3) 0.61086(10) 0.0430(9) Uani d . 1
O O13 -0.0931(5) 1.1397(3) 0.57194(13) 0.0635(12) Uani d . 1
C C1 0.3543(6) 0.6907(4) 0.69967(16) 0.0434(13) Uani d . 1
H H1 0.4441 0.6436 0.6957 0.052 Uiso calc R 1
C C2 0.2240(6) 0.6641(3) 0.66745(16) 0.0418(12) Uani d . 1
H H2 0.2701 0.6680 0.6390 0.050 Uiso calc R 1
C C3 0.1403(6) 0.8385(3) 0.66090(14) 0.0355(11) Uani d . 1
H H3 0.0476 0.8841 0.6630 0.043 Uiso calc R 1
C C4 0.2700(6) 0.8724(3) 0.69174(17) 0.0406(12) Uani d . 1
H H4 0.2274 0.8747 0.7206 0.049 Uiso calc R 1
C C5 0.4108(6) 0.7994(4) 0.68954(16) 0.0398(12) Uani d . 1
H H5 0.4563 0.8008 0.6610 0.048 Uiso calc R 1
C C6 0.1547(7) 0.5587(4) 0.67368(18) 0.0521(15) Uani d . 1
H H6A 0.2384 0.5102 0.6807 0.062 Uiso calc R 1
H H6B 0.0769 0.5592 0.6964 0.062 Uiso calc R 1
C C7 0.0370(8) 0.4315(4) 0.6305(2) 0.0579(17) Uani d . 1
C C8 -0.0386(8) 0.4101(5) 0.5886(2) 0.075(2) Uani d . 1
H H8A -0.1517 0.4214 0.5905 0.113 Uiso calc R 1
H H8B -0.0186 0.3404 0.5807 0.113 Uiso calc R 1
H H8C 0.0060 0.4550 0.5676 0.113 Uiso calc R 1
C C9 0.6800(7) 0.8518(4) 0.70433(19) 0.0494(14) Uani d . 1
C C10 0.7928(7) 0.8730(5) 0.7387(2) 0.075(2) Uani d . 1
H H10A 0.8701 0.9223 0.7293 0.112 Uiso calc R 1
H H10B 0.8462 0.8109 0.7466 0.112 Uiso calc R 1
H H10C 0.7359 0.8997 0.7626 0.112 Uiso calc R 1
C C11 0.2524(9) 1.0541(5) 0.6955(2) 0.0632(17) Uani d . 1
C C12 0.3232(10) 1.1531(4) 0.6794(2) 0.088(2) Uani d . 1
H H12A 0.3445 1.1977 0.7029 0.132 Uiso calc R 1
H H12B 0.2491 1.1854 0.6605 0.132 Uiso calc R 1
H H12C 0.4211 1.1389 0.6647 0.132 Uiso calc R 1
C C13 0.1117(6) 0.8525(3) 0.58239(14) 0.0336(11) Uani d . 1
C C14 0.3120(6) 0.9145(4) 0.53856(18) 0.0432(13) Uani d . 1
H H14 0.3161 0.9220 0.5077 0.052 Uiso calc R 1
C C15 0.2293(6) 1.0081(4) 0.55783(15) 0.0398(12) Uani d . 1
H H15 0.2916 1.0367 0.5813 0.048 Uiso calc R 1
C C16 0.0712(6) 0.9646(3) 0.57325(16) 0.0373(12) Uani d . 1
H H16 -0.0078 0.9681 0.5504 0.045 Uiso calc R 1
C C17 -0.0253(6) 0.7773(4) 0.58385(17) 0.0439(13) Uani d . 1
H H17A -0.0968 0.7961 0.6067 0.053 Uiso calc R 1
H H17B 0.0163 0.7096 0.5898 0.053 Uiso calc R 1
C C18 0.4817(7) 0.8967(4) 0.5555(2) 0.068(2) Uani d . 1
H H18A 0.5246 0.8339 0.5438 0.082 Uiso calc R 1
H H18B 0.4787 0.8900 0.5861 0.082 Uiso calc R 1
C C19 -0.0816(7) 1.0972(4) 0.60531(19) 0.0464(14) Uani d . 1
C C20 -0.1572(8) 1.1316(5) 0.64519(19) 0.072(2) Uani d . 1
H H20A -0.2629 1.1035 0.6472 0.107 Uiso d R 1
H H20B -0.1631 1.2049 0.6455 0.107 Uiso d R 1
H H20C -0.0945 1.1086 0.6688 0.107 Uiso d R 1
C C21 0.2283(8) 1.1823(4) 0.5353(2) 0.0634(17) Uani d . 1
C C22 0.1852(10) 1.2474(6) 0.4985(3) 0.101(3) Uani d . 1
H H22A 0.2743 1.2902 0.4912 0.151 Uiso calc R 1
H H22B 0.0952 1.2894 0.5057 0.151 Uiso calc R 1
H H22C 0.1583 1.2047 0.4749 0.151 Uiso calc R 1
C C23 0.4355(15) 0.5347(10) 0.5589(3) 0.184(5) Uani d DU 1
H H23A 0.4892 0.5871 0.5430 0.277 Uiso calc R 1
H H23B 0.3273 0.5554 0.5643 0.277 Uiso calc R 1
H H23C 0.4356 0.4722 0.5429 0.277 Uiso calc R 1
C C24 0.5194(11) 0.5184(8) 0.5996(3) 0.103(3) Uani d DU 1
C C25 0.6193(11) 0.5915(7) 0.6157(3) 0.097(3) Uani d U 1
H H25 0.6358 0.6525 0.6012 0.116 Uiso calc R 1
C C26 0.6930(12) 0.5740(8) 0.6526(4) 0.118(3) Uani d U 1
H H26 0.7642 0.6225 0.6629 0.141 Uiso calc R 1
C C27 0.6666(13) 0.4867(9) 0.6754(3) 0.121(3) Uani d U 1
H H27 0.7150 0.4788 0.7017 0.145 Uiso calc R 1
C C28 0.5715(12) 0.4121(8) 0.6603(4) 0.115(3) Uani d U 1
H H28 0.5569 0.3520 0.6756 0.138 Uiso calc R 1
C C29 0.4936(11) 0.4261(7) 0.6208(4) 0.107(3) Uani d U 1
H H29 0.4279 0.3757 0.6094 0.128 Uiso calc R 1

loop_
_atom_site_aniso_label
_atom_site_aniso_U_11
_atom_site_aniso_U_22
_atom_site_aniso_U_33
_atom_site_aniso_U_12
_atom_site_aniso_U_13
_atom_site_aniso_U_23
Cl1 0.0805(11) 0.0765(10) 0.0437(8) -0.0161(9) -0.0032(9) 0.0166(7)
Cl2 0.0634(9) 0.0625(9) 0.0604(10) -0.0065(8) -0.0116(8) -0.0087(8)
Cl3 0.0586(10) 0.0735(12) 0.189(2) -0.0128(10) 0.0192(14) 0.0313(14)
O1 0.117(4) 0.042(2) 0.095(4) -0.018(3) -0.019(3) 0.014(2)
O2 0.074(3) 0.037(2) 0.049(2) -0.002(2) -0.015(2) 0.0029(17)
O3 0.0374(19) 0.0332(18) 0.045(2) -0.0046(16) 0.0017(17) 0.0044(15)
O4 0.042(2) 0.066(2) 0.038(2) -0.014(2) -0.0060(18) 0.0010(19)
O5 0.063(3) 0.118(4) 0.057(3) -0.027(3) 0.012(3) -0.012(3)
O6 0.060(3) 0.034(2) 0.057(2) -0.0081(17) 0.004(2) -0.0038(18)
O7 0.121(5) 0.062(3) 0.102(4) 0.022(3) 0.027(4) -0.010(3)
O8 0.0391(19) 0.0338(18) 0.0301(16) -0.0053(16) -0.0020(16) 0.0057(14)
O9 0.0450(19) 0.0339(18) 0.0427(19) 0.0016(17) 0.0152(18) -0.0060(15)
O10 0.071(3) 0.036(2) 0.050(2) 0.0056(19) 0.012(2) 0.0198(17)
O11 0.120(4) 0.045(3) 0.109(4) -0.009(3) 0.003(4) -0.006(3)
O12 0.054(2) 0.0366(19) 0.038(2) 0.0097(17) 0.0081(18) 0.0022(16)
O13 0.077(3) 0.049(2) 0.065(3) 0.018(2) 0.000(2) 0.016(2)
C1 0.039(3) 0.042(3) 0.049(3) -0.002(2) -0.006(3) 0.003(2)
C2 0.048(3) 0.031(3) 0.046(3) 0.000(3) -0.010(3) 0.000(2)
C3 0.043(3) 0.031(3) 0.032(3) 0.000(2) 0.002(2) 0.003(2)
C4 0.046(3) 0.031(3) 0.044(3) -0.005(2) -0.002(3) -0.004(2)
C5 0.042(3) 0.042(3) 0.035(3) -0.006(2) -0.004(3) -0.004(2)
C6 0.069(4) 0.040(3) 0.048(3) -0.007(3) -0.013(3) 0.011(3)
C7 0.064(4) 0.035(3) 0.075(5) -0.005(3) -0.001(4) -0.014(3)
C8 0.083(5) 0.064(4) 0.079(5) -0.001(4) -0.016(4) -0.025(4)
C9 0.044(4) 0.051(3) 0.053(4) -0.016(3) -0.005(3) -0.001(3)
C10 0.054(4) 0.103(5) 0.066(4) -0.025(4) -0.013(4) -0.013(4)
C11 0.079(5) 0.050(4) 0.061(4) 0.000(4) -0.011(4) -0.010(3)
C12 0.120(7) 0.039(3) 0.104(6) -0.019(4) -0.022(5) -0.007(4)
C13 0.037(3) 0.034(3) 0.030(2) 0.002(2) 0.001(2) -0.002(2)
C14 0.048(3) 0.034(3) 0.048(3) -0.001(2) 0.010(3) 0.003(2)
C15 0.047(3) 0.034(3) 0.038(3) -0.003(3) 0.005(3) 0.007(2)
C16 0.047(3) 0.027(2) 0.038(3) 0.002(2) 0.006(3) -0.004(2)
C17 0.044(3) 0.030(3) 0.057(3) -0.003(2) -0.003(3) -0.005(2)
C18 0.046(4) 0.047(3) 0.110(6) 0.000(3) 0.011(4) 0.022(4)
C19 0.045(3) 0.035(3) 0.060(4) 0.006(3) 0.009(3) -0.006(3)
C20 0.087(5) 0.059(4) 0.069(4) 0.022(4) 0.024(4) -0.002(3)
C21 0.067(4) 0.040(3) 0.083(5) 0.008(3) 0.023(4) 0.017(4)
C22 0.137(7) 0.056(4) 0.109(6) 0.026(5) 0.043(6) 0.043(4)
C23 0.166(8) 0.243(9) 0.145(8) 0.037(8) 0.020(7) -0.013(7)
C24 0.084(5) 0.132(6) 0.094(5) 0.036(5) 0.012(5) 0.001(5)
C25 0.078(5) 0.087(5) 0.125(6) 0.006(5) 0.025(5) -0.003(5)
C26 0.089(6) 0.127(7) 0.138(7) 0.018(5) 0.028(6) -0.025(6)
C27 0.107(6) 0.138(7) 0.118(6) 0.031(6) 0.017(5) -0.002(6)
C28 0.108(6) 0.097(6) 0.140(7) 0.013(5) 0.031(6) 0.019(5)
C29 0.095(6) 0.090(5) 0.136(7) -0.008(5) 0.026(5) -0.011(5)

loop_
_atom_type_symbol
_atom_type_description
_atom_type_scat_dispersion_real
_atom_type_scat_dispersion_imag
_atom_type_scat_source
C C 0.0033 0.0016 'International Tables Vol C Tables 4.2.6.8 and 6.1.1.4'
H H 0.0000 0.0000 'International Tables Vol C Tables 4.2.6.8 and 6.1.1.4'
O O 0.0106 0.0060 'International Tables Vol C Tables 4.2.6.8 and 6.1.1.4'
Cl Cl 0.1484 0.1585 'International Tables Vol C Tables 4.2.6.8 and 6.1.1.4'

loop_
_geom_angle_atom_site_label_1
_geom_angle_atom_site_label_2
_geom_angle_atom_site_label_3
_geom_angle
C7 O2 C6 115.2(4)
C3 O3 C2 113.5(4)
C9 O4 C5 117.5(4)
C11 O6 C4 116.9(5)
C3 O8 C13 121.1(4)
C13 O9 C14 109.3(3)
C21 O10 C15 116.8(5)
C19 O12 C16 116.5(4)
C5 C1 C2 106.9(4)
C5 C1 Cl1 112.3(4)
C2 C1 Cl1 111.7(4)
C5 C1 H1 108.6
C2 C1 H1 108.6
Cl1 C1 H1 108.6
O3 C2 C6 107.4(4)
O3 C2 C1 110.4(4)
C6 C2 C1 113.2(4)
O3 C2 H2 108.6
C6 C2 H2 108.6
C1 C2 H2 108.6
O3 C3 O8 111.2(4)
O3 C3 C4 109.5(4)
O8 C3 C4 105.8(4)
O3 C3 H3 110.1
O8 C3 H3 110.1
C4 C3 H3 110.1
O6 C4 C5 106.9(4)
O6 C4 C3 109.6(4)
C5 C4 C3 109.9(4)
O6 C4 H4 110.1
C5 C4 H4 110.1
C3 C4 H4 110.1
O4 C5 C4 110.1(4)
O4 C5 C1 109.3(4)
C4 C5 C1 109.5(4)
O4 C5 H5 109.3
C4 C5 H5 109.3
C1 C5 H5 109.3
O2 C6 C2 106.5(4)
O2 C6 H6A 110.4
C2 C6 H6A 110.4
O2 C6 H6B 110.4
C2 C6 H6B 110.4
H6A C6 H6B 108.6
O1 C7 O2 122.5(6)
O1 C7 C8 126.2(6)
O2 C7 C8 111.2(6)
C7 C8 H8A 109.5
C7 C8 H8B 109.5
H8A C8 H8B 109.5
C7 C8 H8C 109.5
H8A C8 H8C 109.5
H8B C8 H8C 109.5
O5 C9 O4 122.1(5)
O5 C9 C10 126.6(6)
O4 C9 C10 111.4(5)
C9 C10 H10A 109.5
C9 C10 H10B 109.5
H10A C10 H10B 109.5
C9 C10 H10C 109.5
H10A C10 H10C 109.5
H10B C10 H10C 109.5
O7 C11 O6 122.6(6)
O7 C11 C12 125.9(6)
O6 C11 C12 111.4(6)
C11 C12 H12A 109.5
C11 C12 H12B 109.5
H12A C12 H12B 109.5
C11 C12 H12C 109.5
H12A C12 H12C 109.5
H12B C12 H12C 109.5
O9 C13 O8 104.2(4)
O9 C13 C17 109.6(4)
O8 C13 C17 111.7(4)
O9 C13 C16 103.0(4)
O8 C13 C16 109.8(4)
C17 C13 C16 117.4(4)
O9 C14 C15 106.8(4)
O9 C14 C18 108.5(4)
C15 C14 C18 113.6(5)
O9 C14 H14 109.3
C15 C14 H14 109.3
C18 C14 H14 109.3
O10 C15 C16 111.9(4)
O10 C15 C14 107.8(4)
C16 C15 C14 102.8(4)
O10 C15 H15 111.3
C16 C15 H15 111.3
C14 C15 H15 111.3
O12 C16 C15 115.9(4)
O12 C16 C13 109.2(4)
C15 C16 C13 103.1(4)
O12 C16 H16 109.5
C15 C16 H16 109.5
C13 C16 H16 109.5
C13 C17 Cl2 112.6(4)
C13 C17 H17A 109.1
Cl2 C17 H17A 109.1
C13 C17 H17B 109.1
Cl2 C17 H17B 109.1
H17A C17 H17B 107.8
C14 C18 Cl3 109.6(4)
C14 C18 H18A 109.7
Cl3 C18 H18A 109.7
C14 C18 H18B 109.7
Cl3 C18 H18B 109.7
H18A C18 H18B 108.2
O13 C19 O12 122.9(5)
O13 C19 C20 125.1(5)
O12 C19 C20 112.0(5)
C19 C20 H20A 109.5
C19 C20 H20B 109.5
H20A C20 H20B 109.5
C19 C20 H20C 109.5
H20A C20 H20C 109.5
H20B C20 H20C 109.5
O11 C21 O10 123.9(6)
O11 C21 C22 126.9(7)
O10 C21 C22 109.1(7)
C21 C22 H22A 109.5
C21 C22 H22B 109.5
H22A C22 H22B 109.5
C21 C22 H22C 109.5
H22A C22 H22C 109.5
H22B C22 H22C 109.5
C24 C23 H23A 109.5
C24 C23 H23B 109.5
H23A C23 H23B 109.5
C24 C23 H23C 109.5
H23A C23 H23C 109.5
H23B C23 H23C 109.5
C25 C24 C29 121.3(9)
C25 C24 C23 120.8(11)
C29 C24 C23 117.9(11)
C26 C25 C24 119.1(10)
C26 C25 H25 120.4
C24 C25 H25 120.4
C25 C26 C27 121.8(11)
C25 C26 H26 119.1
C27 C26 H26 119.1
C28 C27 C26 120.8(11)
C28 C27 H27 119.6
C26 C27 H27 119.6
C27 C28 C29 119.3(10)
C27 C28 H28 120.4
C29 C28 H28 120.4
C24 C29 C28 117.5(9)
C24 C29 H29 121.2
C28 C29 H29 121.2

loop_
_geom_bond_atom_site_label_1
_geom_bond_atom_site_label_2
_geom_bond_distance
Cl1 C1 1.779(5)
Cl2 C17 1.763(5)
Cl3 C18 1.748(6)
O1 C7 1.191(7)
O2 C7 1.351(6)
O2 C6 1.451(6)
O3 C3 1.423(5)
O3 C2 1.440(6)
O4 C9 1.366(6)
O4 C5 1.442(6)
O5 C9 1.203(7)
O6 C11 1.344(7)
O6 C4 1.451(6)
O7 C11 1.207(8)
O8 C3 1.430(5)
O8 C13 1.440(5)
O9 C13 1.402(5)
O9 C14 1.444(6)
O10 C21 1.364(7)
O10 C15 1.437(5)
O11 C21 1.180(8)
O12 C19 1.361(6)
O12 C16 1.439(5)
O13 C19 1.196(6)
C1 C5 1.531(7)
C1 C2 1.532(7)
C1 H1 0.9800
C2 C6 1.509(7)
C2 H2 0.9800
C3 C4 1.525(7)
C3 H3 0.9800
C4 C5 1.519(7)
C4 H4 0.9800
C5 H5 0.9800
C6 H6A 0.9700
C6 H6B 0.9700
C7 C8 1.496(9)
C8 H8A 0.9600
C8 H8B 0.9600
C8 H8C 0.9600
C9 C10 1.465(8)
C10 H10A 0.9600
C10 H10B 0.9600
C10 H10C 0.9600
C11 C12 1.511(9)
C12 H12A 0.9600
C12 H12B 0.9600
C12 H12C 0.9600
C13 C17 1.511(6)
C13 C16 1.531(6)
C14 C15 1.533(7)
C14 C18 1.536(8)
C14 H14 0.9800
C15 C16 1.520(7)
C15 H15 0.9800
C16 H16 0.9800
C17 H17A 0.9700
C17 H17B 0.9700
C18 H18A 0.9700
C18 H18B 0.9700
C19 C20 1.480(7)
C20 H20A 0.9600
C20 H20B 0.9600
C20 H20C 0.9600
C21 C22 1.483(9)
C22 H22A 0.9600
C22 H22B 0.9600
C22 H22C 0.9600
C23 C24 1.481(8)
C23 H23A 0.9600
C23 H23B 0.9600
C23 H23C 0.9600
C24 C25 1.367(12)
C24 C29 1.397(12)
C25 C26 1.339(12)
C25 H25 0.9300
C26 C27 1.369(13)
C26 H26 0.9300
C27 C28 1.346(13)
C27 H27 0.9300
C28 C29 1.422(13)
C28 H28 0.9300
C29 H29 0.9300

loop_
_geom_hbond_atom_site_label_D
_geom_hbond_atom_site_label_H
_geom_hbond_atom_site_label_A
_geom_hbond_site_symmetry_A
_geom_hbond_distance_DH
_geom_hbond_distance_HA
_geom_hbond_distance_DA
_geom_hbond_angle_DHA
C22 H22A O13 4_576 0.96 2.46 3.252(10) 140

loop_
_geom_torsion_atom_site_label_1
_geom_torsion_atom_site_label_2
_geom_torsion_atom_site_label_3
_geom_torsion_atom_site_label_4
_geom_torsion
C3 O3 C2 C6 -174.4(4)
C3 O3 C2 C1 61.7(5)
C5 C1 C2 O3 -59.0(5)
Cl1 C1 C2 O3 64.3(5)
C5 C1 C2 C6 -179.4(5)
Cl1 C1 C2 C6 -56.2(5)
C2 O3 C3 O8 57.2(5)
C2 O3 C3 C4 -59.3(5)
C13 O8 C3 O3 81.7(5)
C13 O8 C3 C4 -159.5(4)
C11 O6 C4 C5 -152.4(5)
C11 O6 C4 C3 88.6(5)
O3 C3 C4 O6 173.9(4)
O8 C3 C4 O6 54.0(5)
O3 C3 C4 C5 56.8(5)
O8 C3 C4 C5 -63.1(5)
C9 O4 C5 C4 -121.0(5)
C9 O4 C5 C1 118.8(5)
O6 C4 C5 O4 63.1(5)
C3 C4 C5 O4 -178.1(4)
O6 C4 C5 C1 -176.8(4)
C3 C4 C5 C1 -58.0(5)
C2 C1 C5 O4 178.7(4)
Cl1 C1 C5 O4 55.8(5)
C2 C1 C5 C4 58.1(5)
Cl1 C1 C5 C4 -64.8(5)
C7 O2 C6 C2 167.7(5)
O3 C2 C6 O2 77.5(5)
C1 C2 C6 O2 -160.4(4)
C6 O2 C7 O1 1.1(9)
C6 O2 C7 C8 -179.6(5)
C5 O4 C9 O5 4.8(8)
C5 O4 C9 C10 -175.6(5)
C4 O6 C11 O7 0.9(8)
C4 O6 C11 C12 -178.5(5)
C14 O9 C13 O8 -79.7(4)
C14 O9 C13 C17 160.6(4)
C14 O9 C13 C16 34.9(5)
C3 O8 C13 O9 -162.3(3)
C3 O8 C13 C17 -44.0(5)
C3 O8 C13 C16 87.9(5)
C13 O9 C14 C15 -17.1(5)
C13 O9 C14 C18 105.7(5)
C21 O10 C15 C16 105.9(5)
C21 O10 C15 C14 -141.8(5)
O9 C14 C15 O10 -126.5(4)
C18 C14 C15 O10 113.9(5)
O9 C14 C15 C16 -8.2(5)
C18 C14 C15 C16 -127.7(5)
C19 O12 C16 C15 84.5(5)
C19 O12 C16 C13 -159.7(4)
O10 C15 C16 O12 -97.5(5)
C14 C15 C16 O12 147.1(4)
O10 C15 C16 C13 143.4(4)
C14 C15 C16 C13 27.9(5)
O9 C13 C16 O12 -162.6(4)
O8 C13 C16 O12 -52.0(5)
C17 C13 C16 O12 76.9(5)
O9 C13 C16 C15 -38.9(5)
O8 C13 C16 C15 71.7(5)
C17 C13 C16 C15 -159.4(4)
O9 C13 C17 Cl2 -58.3(5)
O8 C13 C17 Cl2 -173.3(3)
C16 C13 C17 Cl2 58.7(5)
O9 C14 C18 Cl3 177.8(4)
C15 C14 C18 Cl3 -63.6(6)
C16 O12 C19 O13 -7.2(8)
C16 O12 C19 C20 173.7(5)
C15 O10 C21 O11 4.2(10)
C15 O10 C21 C22 -174.5(5)
C29 C24 C25 C26 -0.3(13)
C23 C24 C25 C26 180.0(9)
C24 C25 C26 C27 -2.5(14)
C25 C26 C27 C28 3.7(15)
C26 C27 C28 C29 -2.1(15)
C25 C24 C29 C28 1.8(13)
C23 C24 C29 C28 -178.5(8)
C27 C28 C29 C24 -0.6(14)

loop_
_cod_related_entry_id
_cod_related_entry_database
_cod_related_entry_code
1 ChemSpider 21179646
